data_7117244
loop_
_publ_author_name
'Christopher J. Adams'
'Matteo Lusi'
'Emily M. Mutambi'
'A. Guy Orpen'

_publ_section_title
;
 Two-step solid-state synthesis of PEPPSI-type compounds
;
_journal_name_full Chem.Commun.
_journal_page_first 9632
_journal_paper_doi 10.1039/C5cc02924D
_journal_volume 51
_journal_year 2015
_chemical_formula_moiety 'C32 H41 Cl2 N3 Pd, C H2 Cl2'
_chemical_formula_sum 'C33 H43 Cl4 N3 Pd'
_chemical_formula_weight 729.90
_chemical_name_systematic
; 
 ? 
;
_space_group_IT_number 88
_symmetry_cell_setting tetragonal
_symmetry_space_group_name_Hall '-I 4ad'
_symmetry_space_group_name_H-M 'I 41/a :2'
_atom_sites_solution_hydrogens geom
_atom_sites_solution_primary direct
_atom_sites_solution_secondary difmap
_audit_creation_method SHELXL-97
_audit_update_record
;
2015-04-08 deposited with the CCDC.
2015-05-06 downloaded from the CCDC.
;
_cell_angle_alpha 90.00
_cell_angle_beta 90.00
_cell_angle_gamma 90.00
_cell_formula_units_Z 16
_cell_length_a 33.4882(19)
_cell_length_b 33.4882(19)
_cell_length_c 12.9635(15)
_cell_measurement_reflns_used 6977
_cell_measurement_temperature 100(2)
_cell_measurement_theta_max 27.45
_cell_measurement_theta_min 2.41
_cell_volume 14538(2)
_computing_cell_refinement 'Bruker SMART'
_computing_data_collection 'Bruker SMART'
_computing_data_reduction 'Bruker SAINT'
_computing_molecular_graphics 'Bruker SHELXTL'
_computing_publication_material 'Bruker SHELXTL'
_computing_structure_refinement 'Bruker SHELXTL'
_computing_structure_solution 'Bruker SHELXTL'
_diffrn_ambient_temperature 100(2)
_diffrn_detector_area_resol_mean 9.091
_diffrn_measured_fraction_theta_full 0.999
_diffrn_measured_fraction_theta_max 0.999
_diffrn_measurement_device_type 'CCD area detector'
_diffrn_measurement_method 'phi and omega scans'
_diffrn_radiation_monochromator graphite
_diffrn_radiation_source 'sealed tube'
_diffrn_radiation_type MoK\a
_diffrn_radiation_wavelength 0.71073
_diffrn_reflns_av_R_equivalents 0.0532
_diffrn_reflns_av_sigmaI/netI 0.0389
_diffrn_reflns_limit_h_max 42
_diffrn_reflns_limit_h_min -43
_diffrn_reflns_limit_k_max 38
_diffrn_reflns_limit_k_min -43
_diffrn_reflns_limit_l_max 16
_diffrn_reflns_limit_l_min -15
_diffrn_reflns_number 59560
_diffrn_reflns_theta_full 27.49
_diffrn_reflns_theta_max 27.49
_diffrn_reflns_theta_min 2.08
_exptl_absorpt_coefficient_mu 0.830
_exptl_absorpt_correction_T_max 0.852
_exptl_absorpt_correction_T_min 0.768
_exptl_absorpt_correction_type multi-scan
_exptl_absorpt_process_details sadabs
_exptl_crystal_colour yellow
_exptl_crystal_density_diffrn 1.334
_exptl_crystal_density_meas ?
_exptl_crystal_density_method 'not measured'
_exptl_crystal_description block
_exptl_crystal_F_000 6016
_exptl_crystal_size_max 0.39
_exptl_crystal_size_mid 0.26
_exptl_crystal_size_min 0.19
_refine_diff_density_max 1.756
_refine_diff_density_min -2.008
_refine_diff_density_rms 0.142
_refine_ls_extinction_method none
_refine_ls_goodness_of_fit_ref 1.243
_refine_ls_hydrogen_treatment constr
_refine_ls_matrix_type full
_refine_ls_number_parameters 322
_refine_ls_number_reflns 8346
_refine_ls_number_restraints 0
_refine_ls_restrained_S_all 1.243
_refine_ls_R_factor_all 0.1009
_refine_ls_R_factor_gt 0.0870
_refine_ls_shift/su_max 0.001
_refine_ls_shift/su_mean 0.000
_refine_ls_structure_factor_coef Fsqd
_refine_ls_weighting_details 'calc w=1/[\s^2^(Fo^2^)+(0.0000P)^2^+392.9329P] where P=(Fo^2^+2Fc^2^)/3'
_refine_ls_weighting_scheme calc
_refine_ls_wR_factor_gt 0.1848
_refine_ls_wR_factor_ref 0.1901
_reflns_number_gt 6946
_reflns_number_total 8346
_reflns_threshold_expression >2sigma(I)
_cod_data_source_file c5cc02924d2.cif
_cod_data_source_block 5c_1.DCM
_cod_depositor_comments
;
The following automatic conversions were performed:

'_exptl_crystal_density_meas' value 'not measured' was changed to '?'
- the value is perceived as not measured.

Automatic conversion script
Id: cif_fix_values 3392 2015-05-12 13:50:21Z andrius 
;
_cod_original_sg_symbol_H-M 'I 41/a'
_cod_database_code 7117244

loop_
_symmetry_equiv_pos_as_xyz
'x, y, z'
'-y+3/4, x+1/4, z+1/4'
'-x+1/2, -y, z+1/2'
'y+3/4, -x+3/4, z+3/4'
'x+1/2, y+1/2, z+1/2'
'-y+5/4, x+3/4, z+3/4'
'-x+1, -y+1/2, z+1'
'y+5/4, -x+5/4, z+5/4'
'-x, -y, -z'
'y-3/4, -x-1/4, -z-1/4'
'x-1/2, y, -z-1/2'
'-y-3/4, x-3/4, -z-3/4'
'-x+1/2, -y+1/2, -z+1/2'
'y-1/4, -x+1/4, -z+1/4'
'x, y+1/2, -z'
'-y-1/4, x-1/4, -z-1/4'

loop_
_atom_site_label
_atom_site_type_symbol
_atom_site_fract_x
_atom_site_fract_y
_atom_site_fract_z
_atom_site_U_iso_or_equiv
_atom_site_adp_type
_atom_site_occupancy
_atom_site_symmetry_multiplicity
_atom_site_calc_flag
_atom_site_refinement_flags
_atom_site_disorder_assembly
_atom_site_disorder_group
Pd1 Pd 0.070572(15) 0.927604(15) 0.62755(4) 0.01729(13) Uani 1 1 d . . .
Cl1 Cl 0.03569(5) 0.88472(5) 0.52408(14) 0.0277(4) Uani 1 1 d . . .
Cl2 Cl 0.10536(5) 0.97019(5) 0.73493(13) 0.0237(3) Uani 1 1 d . . .
N1 N 0.13434(18) 0.86727(19) 0.6781(4) 0.0256(13) Uani 1 1 d . . .
N2 N 0.14193(17) 0.89100(19) 0.5260(4) 0.0236(13) Uani 1 1 d . . .
N3 N 0.02062(16) 0.96490(17) 0.6384(4) 0.0196(11) Uani 1 1 d . . .
C1 C 0.1179(2) 0.8937(2) 0.6100(5) 0.0210(14) Uani 1 1 d . . .
C2 C 0.1675(2) 0.8488(3) 0.6374(6) 0.038(2) Uani 1 1 d . . .
H2 H 0.1836 0.8290 0.6699 0.046 Uiso 1 1 calc R . .
C3 C 0.1727(2) 0.8641(3) 0.5433(6) 0.038(2) Uani 1 1 d . . .
H3 H 0.1936 0.8577 0.4966 0.045 Uiso 1 1 calc R . .
C4 C 0.13608(19) 0.9108(2) 0.4276(5) 0.0197(13) Uani 1 1 d . . .
C5 C 0.15041(18) 0.9497(2) 0.4161(5) 0.0208(14) Uani 1 1 d . . .
C6 C 0.1478(2) 0.9669(2) 0.3178(5) 0.0238(14) Uani 1 1 d . . .
H6 H 0.1572 0.9933 0.3069 0.029 Uiso 1 1 calc R . .
C7 C 0.1313(2) 0.9455(2) 0.2360(5) 0.0253(15) Uani 1 1 d . . .
H7 H 0.1301 0.9574 0.1694 0.030 Uiso 1 1 calc R . .
C8 C 0.1169(2) 0.9076(2) 0.2506(5) 0.0233(14) Uani 1 1 d . . .
H8 H 0.1050 0.8938 0.1943 0.028 Uiso 1 1 calc R . .
C9 C 0.1193(2) 0.8888(2) 0.3465(5) 0.0194(13) Uani 1 1 d . . .
C10 C 0.1066(2) 0.8452(2) 0.3569(6) 0.0310(17) Uani 1 1 d . . .
H10 H 0.1036 0.8390 0.4319 0.037 Uiso 1 1 calc R . .
C11 C 0.0668(3) 0.8364(3) 0.3027(7) 0.0506(8) Uani 1 1 d . . .
H11A H 0.0468 0.8562 0.3239 0.076 Uiso 1 1 calc R . .
H11B H 0.0576 0.8096 0.3218 0.076 Uiso 1 1 calc R . .
H11C H 0.0705 0.8378 0.2278 0.076 Uiso 1 1 calc R . .
C12 C 0.1387(3) 0.8184(3) 0.3126(7) 0.0506(8) Uani 1 1 d . . .
H12A H 0.1433 0.8254 0.2402 0.076 Uiso 1 1 calc R . .
H12B H 0.1301 0.7905 0.3171 0.076 Uiso 1 1 calc R . .
H12C H 0.1635 0.8219 0.3517 0.076 Uiso 1 1 calc R . .
C13 C 0.1677(3) 0.9740(3) 0.5055(8) 0.0506(8) Uani 1 1 d . . .
H13 H 0.1614 0.9597 0.5714 0.061 Uiso 1 1 calc R . .
C14 C 0.1501(3) 1.0158(3) 0.5117(8) 0.0506(8) Uani 1 1 d . . .
H14A H 0.1621 1.0303 0.5697 0.061 Uiso 0.50 1 d PR . .
H14B H 0.1212 1.0139 0.5219 0.061 Uiso 0.50 1 d PR . .
H14C H 0.1556 1.0302 0.4474 0.061 Uiso 0.50 1 d PR . .
H14D H 0.1305 1.0193 0.4563 0.061 Uiso 0.50 1 d PR . .
H14E H 0.1714 1.0357 0.5041 0.061 Uiso 0.50 1 d PR . .
H14F H 0.1370 1.0194 0.5786 0.061 Uiso 0.50 1 d PR . .
C15 C 0.2134(3) 0.9766(3) 0.4942(8) 0.0506(8) Uani 1 1 d . . .
H15A H 0.2246 0.9496 0.4902 0.076 Uiso 0.50 1 calc PR . .
H15B H 0.2247 0.9905 0.5541 0.076 Uiso 0.50 1 calc PR . .
H15C H 0.2201 0.9914 0.4312 0.076 Uiso 0.50 1 calc PR . .
H15D H 0.2216 1.0047 0.4935 0.076 Uiso 0.50 1 calc PR . .
H15E H 0.2216 0.9638 0.4296 0.076 Uiso 0.50 1 calc PR . .
H15F H 0.2262 0.9630 0.5524 0.076 Uiso 0.50 1 calc PR . .
C16 C 0.1191(2) 0.8577(2) 0.7807(5) 0.0253(15) Uani 1 1 d . . .
C17 C 0.1383(2) 0.8755(3) 0.8654(6) 0.0316(17) Uani 1 1 d . . .
C18 C 0.1256(3) 0.8629(3) 0.9635(6) 0.038(2) Uani 1 1 d . . .
H18 H 0.1377 0.8739 1.0233 0.046 Uiso 1 1 calc R . .
C19 C 0.0958(3) 0.8347(3) 0.9740(6) 0.048(2) Uani 1 1 d . . .
H19 H 0.0876 0.8267 1.0410 0.057 Uiso 1 1 calc R . .
C20 C 0.0777(3) 0.8181(3) 0.8889(7) 0.040(2) Uani 1 1 d . . .
H20 H 0.0573 0.7987 0.8979 0.048 Uiso 1 1 calc R . .
C21 C 0.0891(3) 0.8294(2) 0.7888(6) 0.0333(18) Uani 1 1 d . . .
C22 C 0.0699(3) 0.8100(3) 0.6951(7) 0.0362(19) Uani 1 1 d . . .
H22 H 0.0753 0.8273 0.6338 0.043 Uiso 1 1 calc R . .
C23 C 0.0884(3) 0.7685(3) 0.6740(8) 0.0506(8) Uani 1 1 d . . .
H23A H 0.1173 0.7713 0.6635 0.076 Uiso 1 1 calc R . .
H23B H 0.0763 0.7570 0.6120 0.076 Uiso 1 1 calc R . .
H23C H 0.0835 0.7509 0.7330 0.076 Uiso 1 1 calc R . .
C24 C 0.0251(3) 0.8056(3) 0.7059(8) 0.0506(8) Uani 1 1 d . . .
H24A H 0.0192 0.7859 0.7598 0.076 Uiso 1 1 calc R . .
H24B H 0.0138 0.7966 0.6402 0.076 Uiso 1 1 calc R . .
H24C H 0.0134 0.8314 0.7247 0.076 Uiso 1 1 calc R . .
C25 C 0.1709(3) 0.9056(3) 0.8547(8) 0.0506(8) Uani 1 1 d . . .
H25 H 0.1681 0.9183 0.7853 0.061 Uiso 1 1 calc R . .
C26 C 0.2126(3) 0.8853(3) 0.8587(8) 0.0506(8) Uani 1 1 d . . .
H26A H 0.2334 0.9056 0.8516 0.061 Uiso 0.50 1 d PR . .
H26B H 0.2148 0.8660 0.8021 0.061 Uiso 0.50 1 d PR . .
H26C H 0.2157 0.8714 0.9248 0.061 Uiso 0.50 1 d PR . .
H26D H 0.2092 0.8564 0.8674 0.061 Uiso 0.50 1 d PR . .
H26E H 0.2279 0.8960 0.9169 0.061 Uiso 0.50 1 d PR . .
H26F H 0.2269 0.8906 0.7942 0.061 Uiso 0.50 1 d PR . .
C27 C 0.1690(3) 0.9387(3) 0.9348(7) 0.0506(8) Uani 1 1 d . . .
H27A H 0.1432 0.9524 0.9298 0.076 Uiso 1 1 calc R . .
H27B H 0.1906 0.9578 0.9223 0.076 Uiso 1 1 calc R . .
H27C H 0.1720 0.9272 1.0038 0.076 Uiso 1 1 calc R . .
C28 C 0.0251(2) 1.0043(2) 0.6294(5) 0.0228(14) Uani 1 1 d . . .
H28 H 0.0514 1.0148 0.6244 0.027 Uiso 1 1 calc R . .
C29 C -0.0070(2) 1.0307(2) 0.6269(6) 0.0289(16) Uani 1 1 d . . .
H29 H -0.0026 1.0586 0.6201 0.035 Uiso 1 1 calc R . .
C30 C -0.0453(2) 1.0156(2) 0.6344(6) 0.0300(16) Uani 1 1 d . . .
H30 H -0.0678 1.0329 0.6320 0.036 Uiso 1 1 calc R . .
C31 C -0.0501(2) 0.9752(3) 0.6454(6) 0.0309(17) Uani 1 1 d . . .
H31 H -0.0761 0.9642 0.6520 0.037 Uiso 1 1 calc R . .
C32 C -0.0167(2) 0.9503(2) 0.6467(5) 0.0246(15) Uani 1 1 d . . .
H32 H -0.0205 0.9223 0.6536 0.030 Uiso 1 1 calc R . .
Cl3 Cl 0.04589(11) 0.94831(14) 1.0522(3) 0.0956(13) Uani 1 1 d . . .
Cl4 Cl -0.01515(9) 0.92905(13) 0.9036(2) 0.0877(13) Uani 1 1 d . . .
C33 C 0.0347(4) 0.9335(5) 0.9267(9) 0.077(4) Uani 1 1 d . . .
H33A H 0.0460 0.9532 0.8780 0.093 Uiso 1 1 d R . .
H33B H 0.0477 0.9075 0.9130 0.093 Uiso 1 1 d R . .

loop_
_atom_site_aniso_label
_atom_site_aniso_U_11
_atom_site_aniso_U_22
_atom_site_aniso_U_33
_atom_site_aniso_U_23
_atom_site_aniso_U_13
_atom_site_aniso_U_12
Pd1 0.0174(2) 0.0201(3) 0.0144(2) -0.00201(19) -0.00158(19) 0.00590(19)
Cl1 0.0267(9) 0.0250(8) 0.0315(9) -0.0088(7) -0.0113(7) 0.0055(7)
Cl2 0.0224(8) 0.0289(9) 0.0199(8) -0.0060(7) -0.0031(6) 0.0041(7)
N1 0.027(3) 0.038(4) 0.011(3) 0.001(2) -0.001(2) 0.013(3)
N2 0.017(3) 0.039(4) 0.014(3) -0.002(2) -0.001(2) 0.011(2)
N3 0.019(3) 0.023(3) 0.016(3) -0.003(2) 0.000(2) 0.004(2)
C1 0.024(3) 0.025(3) 0.013(3) -0.001(3) -0.004(3) 0.004(3)
C2 0.034(4) 0.061(6) 0.019(4) 0.007(4) 0.000(3) 0.033(4)
C3 0.027(4) 0.064(6) 0.022(4) 0.003(4) 0.005(3) 0.026(4)
C4 0.016(3) 0.028(4) 0.015(3) -0.003(3) -0.001(2) 0.007(3)
C5 0.008(3) 0.035(4) 0.019(3) -0.009(3) 0.001(2) 0.002(3)
C6 0.022(3) 0.026(4) 0.024(3) -0.003(3) 0.003(3) 0.002(3)
C7 0.027(4) 0.037(4) 0.012(3) 0.001(3) 0.004(3) 0.005(3)
C8 0.026(4) 0.027(4) 0.017(3) -0.005(3) -0.004(3) 0.000(3)
C9 0.022(3) 0.019(3) 0.017(3) -0.001(3) 0.001(3) 0.004(3)
C10 0.041(4) 0.025(4) 0.027(4) -0.004(3) 0.002(3) -0.005(3)
C11 0.0509(18) 0.063(2) 0.0383(16) -0.0116(15) -0.0026(14) -0.0044(16)
C12 0.0509(18) 0.063(2) 0.0383(16) -0.0116(15) -0.0026(14) -0.0044(16)
C13 0.0509(18) 0.063(2) 0.0383(16) -0.0116(15) -0.0026(14) -0.0044(16)
C14 0.0509(18) 0.063(2) 0.0383(16) -0.0116(15) -0.0026(14) -0.0044(16)
C15 0.0509(18) 0.063(2) 0.0383(16) -0.0116(15) -0.0026(14) -0.0044(16)
C16 0.031(4) 0.032(4) 0.013(3) 0.004(3) 0.003(3) 0.013(3)
C17 0.034(4) 0.043(5) 0.017(3) 0.002(3) -0.003(3) 0.016(3)
C18 0.049(5) 0.046(5) 0.020(4) 0.002(3) 0.002(4) 0.014(4)
C19 0.063(6) 0.062(6) 0.018(4) 0.009(4) 0.015(4) 0.015(5)
C20 0.046(5) 0.040(5) 0.034(4) 0.011(4) 0.015(4) 0.008(4)
C21 0.045(5) 0.034(4) 0.021(4) 0.004(3) 0.005(3) 0.017(4)
C22 0.044(5) 0.033(4) 0.032(4) 0.000(3) 0.002(4) 0.003(4)
C23 0.0509(18) 0.063(2) 0.0383(16) -0.0116(15) -0.0026(14) -0.0044(16)
C24 0.0509(18) 0.063(2) 0.0383(16) -0.0116(15) -0.0026(14) -0.0044(16)
C25 0.0509(18) 0.063(2) 0.0383(16) -0.0116(15) -0.0026(14) -0.0044(16)
C26 0.0509(18) 0.063(2) 0.0383(16) -0.0116(15) -0.0026(14) -0.0044(16)
C27 0.0509(18) 0.063(2) 0.0383(16) -0.0116(15) -0.0026(14) -0.0044(16)
C28 0.021(3) 0.025(3) 0.022(3) 0.000(3) 0.000(3) 0.006(3)
C29 0.030(4) 0.023(4) 0.033(4) -0.002(3) -0.001(3) 0.013(3)
C30 0.024(4) 0.036(4) 0.030(4) -0.002(3) 0.000(3) 0.014(3)
C31 0.018(3) 0.051(5) 0.023(4) 0.002(3) 0.002(3) 0.007(3)
C32 0.023(3) 0.028(4) 0.023(3) 0.003(3) 0.000(3) 0.005(3)
Cl3 0.077(2) 0.152(4) 0.0581(19) -0.023(2) -0.0230(17) -0.008(2)
Cl4 0.0582(17) 0.166(4) 0.0389(14) 0.0322(18) -0.0071(13) -0.042(2)
C33 0.063(8) 0.127(12) 0.041(6) -0.005(7) 0.003(6) -0.021(8)

loop_
_atom_type_symbol
_atom_type_description
_atom_type_scat_dispersion_real
_atom_type_scat_dispersion_imag
_atom_type_scat_source
C C 0.0033 0.0016 'International Tables Vol C Tables 4.2.6.8 and 6.1.1.4'
H H 0.0000 0.0000 'International Tables Vol C Tables 4.2.6.8 and 6.1.1.4'
Cl Cl 0.1484 0.1585 'International Tables Vol C Tables 4.2.6.8 and 6.1.1.4'
N N 0.0061 0.0033 'International Tables Vol C Tables 4.2.6.8 and 6.1.1.4'
Pd Pd -0.9988 1.0072 'International Tables Vol C Tables 4.2.6.8 and 6.1.1.4'

loop_
_geom_angle_atom_site_label_1
_geom_angle_atom_site_label_2
_geom_angle_atom_site_label_3
_geom_angle
_geom_angle_site_symmetry_1
_geom_angle_site_symmetry_3
C1 Pd1 N3 177.0(3) . .
C1 Pd1 Cl1 88.9(2) . .
N3 Pd1 Cl1 90.35(16) . .
C1 Pd1 Cl2 91.1(2) . .
N3 Pd1 Cl2 89.66(16) . .
Cl1 Pd1 Cl2 178.84(7) . .
C1 N1 C2 111.6(6) . .
C1 N1 C16 126.2(6) . .
C2 N1 C16 122.1(6) . .
C1 N2 C3 110.7(6) . .
C1 N2 C4 126.6(6) . .
C3 N2 C4 122.6(6) . .
C28 N3 C32 118.1(6) . .
C28 N3 Pd1 119.6(5) . .
C32 N3 Pd1 122.1(5) . .
N2 C1 N1 103.8(6) . .
N2 C1 Pd1 127.5(5) . .
N1 C1 Pd1 128.7(5) . .
C3 C2 N1 106.3(6) . .
C3 C2 H2 126.8 . .
N1 C2 H2 126.8 . .
C2 C3 N2 107.6(6) . .
C2 C3 H3 126.2 . .
N2 C3 H3 126.2 . .
C5 C4 C9 123.2(6) . .
C5 C4 N2 118.3(6) . .
C9 C4 N2 118.3(6) . .
C4 C5 C6 117.3(6) . .
C4 C5 C13 123.0(7) . .
C6 C5 C13 119.7(7) . .
C7 C6 C5 120.5(7) . .
C7 C6 H6 119.8 . .
C5 C6 H6 119.8 . .
C8 C7 C6 120.6(7) . .
C8 C7 H7 119.7 . .
C6 C7 H7 119.7 . .
C7 C8 C9 121.3(6) . .
C7 C8 H8 119.4 . .
C9 C8 H8 119.4 . .
C8 C9 C4 117.1(6) . .
C8 C9 C10 119.6(6) . .
C4 C9 C10 123.2(6) . .
C12 C10 C9 109.6(7) . .
C12 C10 C11 109.2(7) . .
C9 C10 C11 112.7(7) . .
C12 C10 H10 108.4 . .
C9 C10 H10 108.4 . .
C11 C10 H10 108.4 . .
C10 C11 H11A 109.5 . .
C10 C11 H11B 109.5 . .
H11A C11 H11B 109.5 . .
C10 C11 H11C 109.5 . .
H11A C11 H11C 109.5 . .
H11B C11 H11C 109.5 . .
C10 C12 H12A 109.5 . .
C10 C12 H12B 109.5 . .
H12A C12 H12B 109.5 . .
C10 C12 H12C 109.5 . .
H12A C12 H12C 109.5 . .
H12B C12 H12C 109.5 . .
C14 C13 C5 112.6(8) . .
C14 C13 C15 109.6(9) . .
C5 C13 C15 109.5(7) . .
C14 C13 H13 108.3 . .
C5 C13 H13 108.3 . .
C15 C13 H13 108.3 . .
C13 C14 H14A 109.7 . .
C13 C14 H14B 109.0 . .
H14A C14 H14B 109.5 . .
C13 C14 H14C 109.6 . .
H14A C14 H14C 109.5 . .
H14B C14 H14C 109.5 . .
C13 C14 H14D 109.2 . .
H14A C14 H14D 141.1 . .
H14B C14 H14D 56.3 . .
H14C C14 H14D 56.3 . .
C13 C14 H14E 109.9 . .
H14A C14 H14E 56.3 . .
H14B C14 H14E 141.1 . .
H14C C14 H14E 56.3 . .
H14D C14 H14E 109.5 . .
C13 C14 H14F 109.3 . .
H14A C14 H14F 56.3 . .
H14B C14 H14F 56.3 . .
H14C C14 H14F 141.1 . .
H14D C14 H14F 109.5 . .
H14E C14 H14F 109.5 . .
C13 C15 H15A 109.5 . .
C13 C15 H15B 109.5 . .
H15A C15 H15B 109.5 . .
C13 C15 H15C 109.5 . .
H15A C15 H15C 109.5 . .
H15B C15 H15C 109.5 . .
C13 C15 H15D 109.5 . .
H15A C15 H15D 141.1 . .
H15B C15 H15D 56.3 . .
H15C C15 H15D 56.3 . .
C13 C15 H15E 109.5 . .
H15A C15 H15E 56.3 . .
H15B C15 H15E 141.1 . .
H15C C15 H15E 56.3 . .
H15D C15 H15E 109.5 . .
C13 C15 H15F 109.5 . .
H15A C15 H15F 56.3 . .
H15B C15 H15F 56.3 . .
H15C C15 H15F 141.1 . .
H15D C15 H15F 109.5 . .
H15E C15 H15F 109.5 . .
C21 C16 C17 124.2(7) . .
C21 C16 N1 118.3(7) . .
C17 C16 N1 117.3(7) . .
C16 C17 C18 116.2(8) . .
C16 C17 C25 123.3(7) . .
C18 C17 C25 120.5(8) . .
C19 C18 C17 120.8(8) . .
C19 C18 H18 119.6 . .
C17 C18 H18 119.6 . .
C20 C19 C18 121.0(8) . .
C20 C19 H19 119.5 . .
C18 C19 H19 119.5 . .
C19 C20 C21 120.9(9) . .
C19 C20 H20 119.6 . .
C21 C20 H20 119.6 . .
C16 C21 C20 116.9(8) . .
C16 C21 C22 122.6(7) . .
C20 C21 C22 120.5(8) . .
C24 C22 C21 112.7(7) . .
C24 C22 C23 109.1(8) . .
C21 C22 C23 110.9(7) . .
C24 C22 H22 108.0 . .
C21 C22 H22 108.0 . .
C23 C22 H22 108.0 . .
C22 C23 H23A 109.5 . .
C22 C23 H23B 109.5 . .
H23A C23 H23B 109.5 . .
C22 C23 H23C 109.5 . .
H23A C23 H23C 109.5 . .
H23B C23 H23C 109.5 . .
C22 C24 H24A 109.5 . .
C22 C24 H24B 109.5 . .
H24A C24 H24B 109.5 . .
C22 C24 H24C 109.5 . .
H24A C24 H24C 109.5 . .
H24B C24 H24C 109.5 . .
C17 C25 C27 113.5(8) . .
C17 C25 C26 111.0(8) . .
C27 C25 C26 109.6(8) . .
C17 C25 H25 107.5 . .
C27 C25 H25 107.5 . .
C26 C25 H25 107.5 . .
C25 C26 H26A 109.4 . .
C25 C26 H26B 109.5 . .
H26A C26 H26B 109.5 . .
C25 C26 H26C 109.6 . .
H26A C26 H26C 109.5 . .
H26B C26 H26C 109.5 . .
C25 C26 H26D 109.5 . .
H26A C26 H26D 141.1 . .
H26B C26 H26D 56.2 . .
H26C C26 H26D 56.2 . .
C25 C26 H26E 109.5 . .
H26A C26 H26E 56.3 . .
H26B C26 H26E 141.0 . .
H26C C26 H26E 56.2 . .
H26D C26 H26E 109.5 . .
C25 C26 H26F 109.4 . .
H26A C26 H26F 56.3 . .
H26B C26 H26F 56.2 . .
H26C C26 H26F 141.0 . .
H26D C26 H26F 109.5 . .
H26E C26 H26F 109.5 . .
C25 C27 H27A 109.5 . .
C25 C27 H27B 109.5 . .
H27A C27 H27B 109.5 . .
C25 C27 H27C 109.5 . .
H27A C27 H27C 109.5 . .
H27B C27 H27C 109.5 . .
N3 C28 C29 122.8(7) . .
N3 C28 H28 118.6 . .
C29 C28 H28 118.6 . .
C30 C29 C28 119.0(7) . .
C30 C29 H29 120.5 . .
C28 C29 H29 120.5 . .
C31 C30 C29 118.4(7) . .
C31 C30 H30 120.8 . .
C29 C30 H30 120.8 . .
C30 C31 C32 119.9(7) . .
C30 C31 H31 120.0 . .
C32 C31 H31 120.0 . .
N3 C32 C31 121.7(7) . .
N3 C32 H32 119.1 . .
C31 C32 H32 119.1 . .
Cl4 C33 Cl3 113.7(7) . .
Cl4 C33 H33A 108.8 . .
Cl3 C33 H33A 108.8 . .
Cl4 C33 H33B 108.8 . .
Cl3 C33 H33B 108.9 . .
H33A C33 H33B 107.7 . .

loop_
_geom_bond_atom_site_label_1
_geom_bond_atom_site_label_2
_geom_bond_distance
_geom_bond_site_symmetry_2
Pd1 C1 1.965(7) .
Pd1 N3 2.092(5) .
Pd1 Cl1 2.2860(18) .
Pd1 Cl2 2.3083(17) .
N1 C1 1.365(9) .
N1 C2 1.378(9) .
N1 C16 1.460(9) .
N2 C1 1.356(9) .
N2 C3 1.386(9) .
N2 C4 1.450(8) .
N3 C28 1.333(9) .
N3 C32 1.348(9) .
C2 C3 1.335(11) .
C2 H2 0.9500 .
C3 H3 0.9500 .
C4 C5 1.398(10) .
C4 C9 1.402(9) .
C5 C6 1.401(10) .
C5 C13 1.529(11) .
C6 C7 1.392(10) .
C6 H6 0.9500 .
C7 C8 1.374(10) .
C7 H7 0.9500 .
C8 C9 1.395(9) .
C8 H8 0.9500 .
C9 C10 1.525(10) .
C10 C12 1.514(12) .
C10 C11 1.537(12) .
C10 H10 1.0000 .
C11 H11A 0.9800 .
C11 H11B 0.9800 .
C11 H11C 0.9800 .
C12 H12A 0.9800 .
C12 H12B 0.9800 .
C12 H12C 0.9800 .
C13 C14 1.521(14) .
C13 C15 1.542(13) .
C13 H13 1.0000 .
C14 H14A 0.9799 .
C14 H14B 0.9800 .
C14 H14C 0.9800 .
C14 H14D 0.9800 .
C14 H14E 0.9799 .
C14 H14F 0.9799 .
C15 H15A 0.9800 .
C15 H15B 0.9800 .
C15 H15C 0.9800 .
C15 H15D 0.9800 .
C15 H15E 0.9800 .
C15 H15F 0.9800 .
C16 C21 1.383(12) .
C16 C17 1.405(11) .
C17 C18 1.405(11) .
C17 C25 1.495(13) .
C18 C19 1.381(14) .
C18 H18 0.9500 .
C19 C20 1.375(13) .
C19 H19 0.9500 .
C20 C21 1.405(11) .
C20 H20 0.9500 .
C21 C22 1.521(12) .
C22 C24 1.514(13) .
C22 C23 1.545(13) .
C22 H22 1.0000 .
C23 H23A 0.9800 .
C23 H23B 0.9800 .
C23 H23C 0.9800 .
C24 H24A 0.9800 .
C24 H24B 0.9800 .
C24 H24C 0.9800 .
C25 C27 1.518(13) .
C25 C26 1.552(14) .
C25 H25 1.0000 .
C26 H26A 0.9800 .
C26 H26B 0.9801 .
C26 H26C 0.9801 .
C26 H26D 0.9801 .
C26 H26E 0.9799 .
C26 H26F 0.9801 .
C27 H27A 0.9800 .
C27 H27B 0.9800 .
C27 H27C 0.9800 .
C28 C29 1.391(9) .
C28 H28 0.9500 .
C29 C30 1.384(11) .
C29 H29 0.9500 .
C30 C31 1.369(11) .
C30 H30 0.9500 .
C31 C32 1.395(10) .
C31 H31 0.9500 .
C32 H32 0.9500 .
Cl3 C33 1.741(12) .
Cl4 C33 1.702(12) .
C33 H33A 0.9900 .
C33 H33B 0.9899 .

loop_
_geom_torsion_atom_site_label_1
_geom_torsion_atom_site_label_2
_geom_torsion_atom_site_label_3
_geom_torsion_atom_site_label_4
_geom_torsion
_geom_torsion_site_symmetry_1
_geom_torsion_site_symmetry_2
_geom_torsion_site_symmetry_3
_geom_torsion_site_symmetry_4
Cl1 Pd1 N3 C28 -136.0(5) . . . .
Cl2 Pd1 N3 C28 45.2(5) . . . .
Cl1 Pd1 N3 C32 39.0(5) . . . .
Cl2 Pd1 N3 C32 -139.9(5) . . . .
C3 N2 C1 N1 -1.0(9) . . . .
C4 N2 C1 N1 175.0(7) . . . .
C3 N2 C1 Pd1 179.3(6) . . . .
C4 N2 C1 Pd1 -4.7(11) . . . .
C2 N1 C1 N2 0.0(9) . . . .
C16 N1 C1 N2 -178.0(7) . . . .
C2 N1 C1 Pd1 179.6(6) . . . .
C16 N1 C1 Pd1 1.7(11) . . . .
Cl1 Pd1 C1 N2 75.5(6) . . . .
Cl2 Pd1 C1 N2 -105.6(6) . . . .
Cl1 Pd1 C1 N1 -104.1(6) . . . .
Cl2 Pd1 C1 N1 74.7(6) . . . .
C1 N1 C2 C3 1.1(10) . . . .
C16 N1 C2 C3 179.2(8) . . . .
N1 C2 C3 N2 -1.7(11) . . . .
C1 N2 C3 C2 1.7(10) . . . .
C4 N2 C3 C2 -174.5(7) . . . .
C1 N2 C4 C5 85.6(9) . . . .
C3 N2 C4 C5 -98.8(9) . . . .
C1 N2 C4 C9 -99.5(8) . . . .
C3 N2 C4 C9 76.1(9) . . . .
C9 C4 C5 C6 -0.5(10) . . . .
N2 C4 C5 C6 174.2(6) . . . .
C9 C4 C5 C13 178.3(7) . . . .
N2 C4 C5 C13 -7.0(10) . . . .
C4 C5 C6 C7 0.1(10) . . . .
C13 C5 C6 C7 -178.6(7) . . . .
C5 C6 C7 C8 1.1(11) . . . .
C6 C7 C8 C9 -2.0(11) . . . .
C7 C8 C9 C4 1.7(10) . . . .
C7 C8 C9 C10 -174.1(7) . . . .
C5 C4 C9 C8 -0.4(10) . . . .
N2 C4 C9 C8 -175.1(6) . . . .
C5 C4 C9 C10 175.1(6) . . . .
N2 C4 C9 C10 0.4(10) . . . .
C8 C9 C10 C12 76.2(9) . . . .
C4 C9 C10 C12 -99.3(8) . . . .
C8 C9 C10 C11 -45.6(9) . . . .
C4 C9 C10 C11 138.9(7) . . . .
C4 C5 C13 C14 -131.5(8) . . . .
C6 C5 C13 C14 47.2(11) . . . .
C4 C5 C13 C15 106.3(9) . . . .
C6 C5 C13 C15 -75.0(10) . . . .
C1 N1 C16 C21 83.5(10) . . . .
C2 N1 C16 C21 -94.2(9) . . . .
C1 N1 C16 C17 -101.5(9) . . . .
C2 N1 C16 C17 80.7(10) . . . .
C21 C16 C17 C18 0.5(11) . . . .
N1 C16 C17 C18 -174.1(7) . . . .
C21 C16 C17 C25 179.2(8) . . . .
N1 C16 C17 C25 4.7(11) . . . .
C16 C17 C18 C19 -0.4(12) . . . .
C25 C17 C18 C19 -179.2(9) . . . .
C17 C18 C19 C20 0.2(14) . . . .
C18 C19 C20 C21 -0.1(14) . . . .
C17 C16 C21 C20 -0.4(11) . . . .
N1 C16 C21 C20 174.2(7) . . . .
C17 C16 C21 C22 -178.3(7) . . . .
N1 C16 C21 C22 -3.7(11) . . . .
C19 C20 C21 C16 0.2(12) . . . .
C19 C20 C21 C22 178.1(8) . . . .
C16 C21 C22 C24 -138.8(8) . . . .
C20 C21 C22 C24 43.4(11) . . . .
C16 C21 C22 C23 98.6(9) . . . .
C20 C21 C22 C23 -79.2(10) . . . .
C16 C17 C25 C27 142.2(8) . . . .
C18 C17 C25 C27 -39.1(12) . . . .
C16 C17 C25 C26 -93.9(10) . . . .
C18 C17 C25 C26 84.9(10) . . . .
C32 N3 C28 C29 -0.8(10) . . . .
Pd1 N3 C28 C29 174.3(6) . . . .
N3 C28 C29 C30 0.2(12) . . . .
C28 C29 C30 C31 0.8(12) . . . .
C29 C30 C31 C32 -1.2(11) . . . .
C28 N3 C32 C31 0.4(10) . . . .
Pd1 N3 C32 C31 -174.6(5) . . . .
C30 C31 C32 N3 0.7(11) . . . .
